data_7001479
loop_
_publ_author_name
'Fedushkin, Igor L.'
'Skatova, Alexandra A.'
'Lukoyanov, Anton N.'
'Khvoinova, Nalalie M.'
'Piskunov, Alexander V.'
'Nikipelov, Alexander S.'
'Fukin, Georgy K.'
'Lysenko, Konstantin A.'
'Irran, Elisabeth'
'Schumann, Herbert'

_publ_section_title
;
 1,2-Bis(imino)acenaphthene complexes of molybdenum and nickel
;
_journal_issue 24
_journal_name_full 'Dalton Transactions'
_journal_page_first 4689
_journal_page_last 4694
_journal_paper_doi 10.1039/b902709b
_journal_year 2009
_chemical_formula_moiety 'C41 H45 N2 Ni, 0'
_chemical_formula_sum 'C44 H52 N2 Ni'
_chemical_formula_weight 667.59
_chemical_name_systematic
;
?
;
_space_group_IT_number 2
_symmetry_cell_setting triclinic
_symmetry_space_group_name_Hall '-P 1'
_symmetry_space_group_name_H-M 'P -1'
_atom_sites_solution_hydrogens geom
_atom_sites_solution_primary direct
_atom_sites_solution_secondary difmap
_audit_creation_method SHELXL-97
_cell_angle_alpha 69.714(4)
_cell_angle_beta 78.287(3)
_cell_angle_gamma 79.081(4)
_cell_formula_units_Z 2
_cell_length_a 12.3259(12)
_cell_length_b 12.5980(13)
_cell_length_c 13.4184(13)
_cell_measurement_reflns_used 999
_cell_measurement_temperature 100(2)
_cell_measurement_theta_max 29
_cell_measurement_theta_min 3
_cell_volume 1897.6(3)
_computing_cell_refinement 'Bruker SAINT'
_computing_data_collection 'Bruker APEX II'
_computing_data_reduction 'Bruker SAINT'
_computing_molecular_graphics 'Bruker SHELXTL'
_computing_publication_material 'Bruker SHELXTL'
_computing_structure_refinement 'SHELXL-97 (Sheldrick, 1997)'
_computing_structure_solution 'SHELXS-97 (Sheldrick, 1997)'
_diffrn_ambient_temperature 100(2)
_diffrn_measured_fraction_theta_full 0.991
_diffrn_measured_fraction_theta_max 0.991
_diffrn_measurement_device_type 'Bruker APEX II CCD area detector''
_diffrn_measurement_method 'omega scans'
_diffrn_radiation_monochromator graphite
_diffrn_radiation_source 'fine-focus sealed tube'
_diffrn_radiation_type MoK\a
_diffrn_radiation_wavelength 0.71073
_diffrn_reflns_av_R_equivalents 0.0225
_diffrn_reflns_av_sigmaI/netI 0.0325
_diffrn_reflns_limit_h_max 16
_diffrn_reflns_limit_h_min -16
_diffrn_reflns_limit_k_max 17
_diffrn_reflns_limit_k_min -17
_diffrn_reflns_limit_l_max 18
_diffrn_reflns_limit_l_min -18
_diffrn_reflns_number 20427
_diffrn_reflns_theta_full 29.00
_diffrn_reflns_theta_max 29.00
_diffrn_reflns_theta_min 1.64
_exptl_absorpt_coefficient_mu 0.543
_exptl_absorpt_correction_T_max 0.913
_exptl_absorpt_correction_T_min 0.885
_exptl_absorpt_correction_type multi-scan
_exptl_absorpt_process_details SADABS
_exptl_crystal_colour black
_exptl_crystal_density_diffrn 1.168
_exptl_crystal_density_method 'not measured'
_exptl_crystal_description prism
_exptl_crystal_F_000 716
_exptl_crystal_size_max 0.23
_exptl_crystal_size_mid 0.18
_exptl_crystal_size_min 0.17
_refine_diff_density_max 0.456
_refine_diff_density_min -0.512
_refine_diff_density_rms 0.054
_refine_ls_extinction_method none
_refine_ls_goodness_of_fit_ref 1.018
_refine_ls_hydrogen_treatment constr
_refine_ls_matrix_type full
_refine_ls_number_parameters 433
_refine_ls_number_reflns 9999
_refine_ls_number_restraints 0
_refine_ls_restrained_S_all 1.018
_refine_ls_R_factor_all 0.0402
_refine_ls_R_factor_gt 0.0336
_refine_ls_shift/su_max 0.009
_refine_ls_shift/su_mean 0.000
_refine_ls_structure_factor_coef Fsqd
_refine_ls_weighting_details 'calc w=1/[\s^2^(Fo^2^)+(0.0470P)^2^+0.6781P] where P=(Fo^2^+2Fc^2^)/3'
_refine_ls_weighting_scheme calc
_refine_ls_wR_factor_gt 0.0862
_refine_ls_wR_factor_ref 0.0901
_reflns_number_gt 8776
_reflns_number_total 9999
_reflns_threshold_expression I>2\s(I)
_cod_data_source_file b902709b.txt
_cod_data_source_block a
_cod_depositor_comments
;
The following automatic conversions were performed:
'_symmetry_cell_setting' value 'Triclinic' changed to 'triclinic'
according to '/home/saulius/struct/CIF-dictionaries/cif_core.dic'
dictionary named 'cif_core.dic' version 2.4.1 from 2010-06-29.

Automatic conversion script
Id: cif_fix_enum 1527 2010-12-29 10:47:43Z saulius 
;
_cod_database_code 7001479

loop_
_symmetry_equiv_pos_as_xyz
'x, y, z'
'-x, -y, -z'

loop_
_atom_site_label
_atom_site_type_symbol
_atom_site_fract_x
_atom_site_fract_y
_atom_site_fract_z
_atom_site_U_iso_or_equiv
_atom_site_adp_type
_atom_site_occupancy
_atom_site_symmetry_multiplicity
_atom_site_calc_flag
_atom_site_refinement_flags
_atom_site_disorder_assembly
_atom_site_disorder_group
Ni1 Ni 0.158175(13) 0.770541(13) 0.783259(12) 0.01330(5) Uani 1 1 d . . .
N1 N 0.26107(9) 0.80028(9) 0.86069(8) 0.01335(19) Uani 1 1 d . . .
C1 C 0.36612(10) 0.78241(10) 0.81901(9) 0.0126(2) Uani 1 1 d . . .
N2 N 0.29576(8) 0.73330(8) 0.69361(8) 0.01233(19) Uani 1 1 d . . .
C2 C 0.38555(10) 0.74496(10) 0.72550(9) 0.0121(2) Uani 1 1 d . . .
C3 C 0.50664(10) 0.72709(10) 0.69087(10) 0.0137(2) Uani 1 1 d . . .
C4 C 0.55593(10) 0.75591(10) 0.76417(10) 0.0137(2) Uani 1 1 d . . .
C5 C 0.47485(10) 0.78901(10) 0.84396(10) 0.0141(2) Uani 1 1 d . . .
C7 C 0.62855(12) 0.81463(12) 0.91524(11) 0.0235(3) Uani 1 1 d . . .
H7A H 0.6541 0.8351 0.9675 0.028 Uiso 1 1 calc R . .
C6 C 0.51173(11) 0.81826(11) 0.92044(11) 0.0194(3) Uani 1 1 d . . .
H6A H 0.4602 0.8402 0.9751 0.023 Uiso 1 1 calc R . .
C8 C 0.70629(11) 0.78289(12) 0.83819(11) 0.0212(3) Uani 1 1 d . . .
H8A H 0.7836 0.7818 0.8379 0.025 Uiso 1 1 calc R . .
C9 C 0.67086(10) 0.75149(10) 0.75845(10) 0.0163(2) Uani 1 1 d . . .
C10 C 0.74004(11) 0.71557(11) 0.67442(11) 0.0202(3) Uani 1 1 d . . .
H10A H 0.8189 0.7113 0.6669 0.024 Uiso 1 1 calc R . .
C11 C 0.69318(11) 0.68684(12) 0.60382(11) 0.0208(3) Uani 1 1 d . . .
H11A H 0.7412 0.6628 0.5485 0.025 Uiso 1 1 calc R . .
C12 C 0.57586(11) 0.69182(11) 0.61063(10) 0.0178(2) Uani 1 1 d . . .
H12A H 0.5458 0.6713 0.5610 0.021 Uiso 1 1 calc R . .
C13 C 0.23793(10) 0.82793(10) 0.95875(9) 0.0132(2) Uani 1 1 d . . .
C14 C 0.23813(11) 0.73841(11) 1.05697(10) 0.0169(2) Uani 1 1 d . . .
C15 C 0.22388(12) 0.76721(12) 1.15085(10) 0.0222(3) Uani 1 1 d . . .
H15A H 0.2252 0.7084 1.2182 0.027 Uiso 1 1 calc R . .
C16 C 0.20783(12) 0.88058(13) 1.14712(11) 0.0237(3) Uani 1 1 d . . .
H16A H 0.2012 0.8987 1.2114 0.028 Uiso 1 1 calc R . .
C17 C 0.20150(12) 0.96754(12) 1.04995(11) 0.0210(3) Uani 1 1 d . . .
H17A H 0.1880 1.0447 1.0488 0.025 Uiso 1 1 calc R . .
C18 C 0.21469(11) 0.94339(10) 0.95383(10) 0.0161(2) Uani 1 1 d . . .
C19 C 0.20496(13) 1.03811(11) 0.84728(11) 0.0231(3) Uani 1 1 d . . .
H19A H 0.1912 1.0028 0.7954 0.028 Uiso 1 1 calc R . .
C20 C 0.31314(15) 1.09102(14) 0.80102(15) 0.0411(4) Uani 1 1 d . . .
H20A H 0.3752 1.0311 0.7949 0.062 Uiso 1 1 calc R . .
H20B H 0.3275 1.1291 0.8486 0.062 Uiso 1 1 calc R . .
H20C H 0.3064 1.1469 0.7298 0.062 Uiso 1 1 calc R . .
C21 C 0.10584(13) 1.12991(13) 0.85660(13) 0.0300(3) Uani 1 1 d . . .
H21A H 0.0378 1.0937 0.8896 0.045 Uiso 1 1 calc R . .
H21B H 0.0961 1.1833 0.7849 0.045 Uiso 1 1 calc R . .
H21C H 0.1202 1.1714 0.9013 0.045 Uiso 1 1 calc R . .
C22 C 0.25212(13) 0.61408(11) 1.06163(11) 0.0230(3) Uani 1 1 d . . .
H22A H 0.2505 0.6132 0.9877 0.028 Uiso 1 1 calc R . .
C23 C 0.36456(14) 0.55021(13) 1.09445(15) 0.0351(4) Uani 1 1 d . . .
H23A H 0.4250 0.5919 1.0471 0.053 Uiso 1 1 calc R . .
H23B H 0.3744 0.4735 1.0884 0.053 Uiso 1 1 calc R . .
H23C H 0.3663 0.5442 1.1689 0.053 Uiso 1 1 calc R . .
C24 C 0.15603(14) 0.55268(13) 1.13648(16) 0.0370(4) Uani 1 1 d . . .
H24A H 0.0848 0.5943 1.1140 0.055 Uiso 1 1 calc R . .
H24B H 0.1575 0.5493 1.2103 0.055 Uiso 1 1 calc R . .
H24C H 0.1642 0.4750 1.1331 0.055 Uiso 1 1 calc R . .
C25 C 0.30972(10) 0.69136(10) 0.60431(10) 0.0138(2) Uani 1 1 d . . .
C26 C 0.30483(11) 0.57438(11) 0.62686(11) 0.0183(2) Uani 1 1 d . . .
C27 C 0.31982(13) 0.53397(13) 0.53965(12) 0.0270(3) Uani 1 1 d . . .
H27A H 0.3181 0.4552 0.5524 0.032 Uiso 1 1 calc R . .
C28 C 0.33708(14) 0.60665(15) 0.43495(12) 0.0315(3) Uani 1 1 d . . .
H28A H 0.3471 0.5775 0.3768 0.038 Uiso 1 1 calc R . .
C29 C 0.33983(13) 0.72207(14) 0.41467(11) 0.0272(3) Uani 1 1 d . . .
H29A H 0.3513 0.7711 0.3425 0.033 Uiso 1 1 calc R . .
C30 C 0.32599(11) 0.76739(11) 0.49870(10) 0.0186(2) Uani 1 1 d . . .
C31 C 0.32806(13) 0.89397(12) 0.47634(11) 0.0266(3) Uani 1 1 d . . .
H31A H 0.3309 0.9048 0.5461 0.032 Uiso 1 1 calc R . .
C32 C 0.22165(14) 0.96511(14) 0.43508(16) 0.0379(4) Uani 1 1 d . . .
H32A H 0.1563 0.9361 0.4856 0.057 Uiso 1 1 calc R . .
H32B H 0.2186 0.9599 0.3645 0.057 Uiso 1 1 calc R . .
H32C H 0.2218 1.0450 0.4287 0.057 Uiso 1 1 calc R . .
C33 C 0.43055(17) 0.93820(18) 0.3985(2) 0.0595(7) Uani 1 1 d . . .
H33A H 0.4982 0.8906 0.4244 0.089 Uiso 1 1 calc R . .
H33B H 0.4325 1.0172 0.3937 0.089 Uiso 1 1 calc R . .
H33C H 0.4268 0.9351 0.3273 0.089 Uiso 1 1 calc R . .
C34 C 0.28879(13) 0.49375(11) 0.74179(12) 0.0233(3) Uani 1 1 d . . .
H34A H 0.2630 0.5416 0.7901 0.028 Uiso 1 1 calc R . .
C35 C 0.39986(16) 0.42327(17) 0.77187(16) 0.0443(5) Uani 1 1 d . . .
H35A H 0.4548 0.4746 0.7614 0.066 Uiso 1 1 calc R . .
H35B H 0.4271 0.3748 0.7262 0.066 Uiso 1 1 calc R . .
H35C H 0.3889 0.3753 0.8473 0.066 Uiso 1 1 calc R . .
C36 C 0.20048(15) 0.41558(13) 0.76237(15) 0.0353(4) Uani 1 1 d . . .
H36A H 0.1297 0.4618 0.7435 0.053 Uiso 1 1 calc R . .
H36B H 0.1901 0.3696 0.8385 0.053 Uiso 1 1 calc R . .
H36C H 0.2249 0.3651 0.7183 0.053 Uiso 1 1 calc R . .
C37 C -0.00655(12) 0.86636(13) 0.79894(14) 0.0273(3) Uani 1 1 d . . .
H37A H -0.0235 0.9466 0.8008 0.033 Uiso 1 1 calc R . .
C38 C 0.00890(11) 0.83232(14) 0.70615(12) 0.0267(3) Uani 1 1 d . . .
H38A H 0.0055 0.8845 0.6309 0.032 Uiso 1 1 calc R . .
C39 C 0.02444(11) 0.71203(13) 0.73905(13) 0.0262(3) Uani 1 1 d . . .
H39A H 0.0345 0.6642 0.6911 0.031 Uiso 1 1 calc R . .
C40 C 0.02075(12) 0.67070(13) 0.85178(13) 0.0266(3) Uani 1 1 d . . .
H40A H 0.0262 0.5887 0.8977 0.032 Uiso 1 1 calc R . .
C41 C -0.00050(11) 0.76628(14) 0.88908(12) 0.0272(3) Uani 1 1 d . . .
H41A H -0.0121 0.7634 0.9659 0.033 Uiso 1 1 calc R . .
C1S C 0.00545(17) 0.77030(16) 0.43256(15) 0.0397(4) Uani 1 1 d . . .
H1SA H -0.0032 0.8354 0.3671 0.060 Uiso 1 1 calc R . .
H1SB H 0.0807 0.7616 0.4502 0.060 Uiso 1 1 calc R . .
H1SC H -0.0501 0.7834 0.4920 0.060 Uiso 1 1 calc R . .
C2S C -0.01158(15) 0.66213(14) 0.41437(12) 0.0320(3) Uani 1 1 d . . .
H2SA H 0.0408 0.6530 0.3505 0.038 Uiso 1 1 calc R . .
H2SB H -0.0885 0.6708 0.3987 0.038 Uiso 1 1 calc R . .
C3S C 0.00636(13) 0.55448(14) 0.50974(12) 0.0277(3) Uani 1 1 d . . .
H3SA H -0.0480 0.5624 0.5729 0.033 Uiso 1 1 calc R . .
H3SB H 0.0822 0.5474 0.5272 0.033 Uiso 1 1 calc R . .

loop_
_atom_site_aniso_label
_atom_site_aniso_U_11
_atom_site_aniso_U_22
_atom_site_aniso_U_33
_atom_site_aniso_U_23
_atom_site_aniso_U_13
_atom_site_aniso_U_12
Ni1 0.00921(8) 0.01657(8) 0.01612(8) -0.00789(6) -0.00127(6) -0.00200(5)
N1 0.0130(5) 0.0149(5) 0.0137(5) -0.0067(4) -0.0007(4) -0.0029(4)
C1 0.0129(5) 0.0120(5) 0.0139(5) -0.0048(4) -0.0018(4) -0.0029(4)
N2 0.0123(5) 0.0128(4) 0.0133(5) -0.0060(4) -0.0012(4) -0.0022(4)
C2 0.0110(5) 0.0122(5) 0.0131(5) -0.0046(4) -0.0005(4) -0.0018(4)
C3 0.0116(5) 0.0128(5) 0.0164(5) -0.0041(4) -0.0017(4) -0.0026(4)
C4 0.0124(6) 0.0120(5) 0.0157(5) -0.0025(4) -0.0022(4) -0.0031(4)
C5 0.0125(5) 0.0141(5) 0.0161(5) -0.0043(4) -0.0019(4) -0.0040(4)
C7 0.0204(7) 0.0312(7) 0.0238(7) -0.0094(6) -0.0070(5) -0.0097(5)
C6 0.0178(6) 0.0244(6) 0.0187(6) -0.0087(5) -0.0024(5) -0.0063(5)
C8 0.0128(6) 0.0255(7) 0.0260(7) -0.0053(5) -0.0057(5) -0.0069(5)
C9 0.0131(6) 0.0151(5) 0.0190(6) -0.0018(4) -0.0030(5) -0.0039(4)
C10 0.0103(6) 0.0215(6) 0.0258(7) -0.0053(5) 0.0000(5) -0.0023(5)
C11 0.0130(6) 0.0245(6) 0.0239(6) -0.0105(5) 0.0023(5) -0.0004(5)
C12 0.0144(6) 0.0197(6) 0.0203(6) -0.0090(5) -0.0015(5) -0.0012(5)
C13 0.0100(5) 0.0175(5) 0.0143(5) -0.0078(4) -0.0005(4) -0.0030(4)
C14 0.0138(6) 0.0194(6) 0.0179(6) -0.0057(5) -0.0029(5) -0.0028(4)
C15 0.0213(7) 0.0295(7) 0.0139(6) -0.0049(5) -0.0029(5) -0.0027(5)
C16 0.0237(7) 0.0337(7) 0.0184(6) -0.0152(6) -0.0025(5) -0.0024(6)
C17 0.0222(7) 0.0230(6) 0.0221(6) -0.0137(5) -0.0012(5) -0.0033(5)
C18 0.0160(6) 0.0171(6) 0.0170(6) -0.0073(5) -0.0002(5) -0.0049(4)
C19 0.0357(8) 0.0144(6) 0.0190(6) -0.0059(5) -0.0021(6) -0.0039(5)
C20 0.0363(9) 0.0269(8) 0.0392(9) 0.0015(7) 0.0164(7) -0.0012(7)
C21 0.0272(8) 0.0215(7) 0.0346(8) -0.0013(6) -0.0037(6) -0.0032(6)
C22 0.0298(7) 0.0158(6) 0.0214(6) -0.0020(5) -0.0065(6) -0.0029(5)
C23 0.0241(8) 0.0216(7) 0.0466(10) -0.0002(6) 0.0019(7) 0.0001(6)
C24 0.0265(8) 0.0225(7) 0.0562(11) -0.0012(7) -0.0097(8) -0.0076(6)
C25 0.0105(5) 0.0181(6) 0.0154(5) -0.0087(4) -0.0024(4) -0.0008(4)
C26 0.0184(6) 0.0181(6) 0.0214(6) -0.0097(5) -0.0053(5) -0.0006(5)
C27 0.0312(8) 0.0246(7) 0.0324(8) -0.0190(6) -0.0100(6) 0.0033(6)
C28 0.0343(8) 0.0423(9) 0.0252(7) -0.0239(7) -0.0079(6) 0.0065(7)
C29 0.0265(7) 0.0398(8) 0.0147(6) -0.0104(6) -0.0028(5) 0.0005(6)
C30 0.0159(6) 0.0233(6) 0.0156(6) -0.0054(5) -0.0019(5) -0.0025(5)
C31 0.0342(8) 0.0232(7) 0.0195(6) 0.0010(5) -0.0055(6) -0.0106(6)
C32 0.0278(8) 0.0241(7) 0.0566(11) -0.0106(7) -0.0001(8) -0.0023(6)
C33 0.0286(10) 0.0382(10) 0.0817(16) 0.0183(10) -0.0038(10) -0.0094(8)
C34 0.0293(7) 0.0160(6) 0.0253(7) -0.0054(5) -0.0053(6) -0.0059(5)
C35 0.0349(10) 0.0440(10) 0.0424(10) 0.0097(8) -0.0179(8) -0.0093(8)
C36 0.0351(9) 0.0238(7) 0.0464(10) -0.0063(7) -0.0075(7) -0.0107(6)
C37 0.0131(6) 0.0282(7) 0.0457(9) -0.0204(7) -0.0030(6) 0.0002(5)
C38 0.0128(6) 0.0380(8) 0.0263(7) -0.0068(6) -0.0055(5) -0.0002(5)
C39 0.0135(6) 0.0375(8) 0.0378(8) -0.0245(7) -0.0047(6) -0.0032(5)
C40 0.0136(6) 0.0281(7) 0.0362(8) -0.0061(6) -0.0018(6) -0.0081(5)
C41 0.0117(6) 0.0481(9) 0.0258(7) -0.0179(6) 0.0015(5) -0.0060(6)
C1S 0.0438(10) 0.0430(10) 0.0341(9) -0.0133(7) 0.0002(8) -0.0147(8)
C2S 0.0338(9) 0.0397(9) 0.0228(7) -0.0106(6) 0.0007(6) -0.0099(7)
C3S 0.0223(7) 0.0399(8) 0.0229(7) -0.0117(6) -0.0026(6) -0.0062(6)

loop_
_atom_type_symbol
_atom_type_description
_atom_type_scat_dispersion_real
_atom_type_scat_dispersion_imag
_atom_type_scat_source
C C 0.0033 0.0016 'International Tables Vol C Tables 4.2.6.8 and 6.1.1.4'
N N 0.0061 0.0033 'International Tables Vol C Tables 4.2.6.8 and 6.1.1.4'
H H 0.0000 0.0000 'International Tables Vol C Tables 4.2.6.8 and 6.1.1.4'
Ni Ni 0.3393 1.1124 'International Tables Vol C Tables 4.2.6.8 and 6.1.1.4'

loop_
_geom_angle_atom_site_label_1
_geom_angle_atom_site_label_2
_geom_angle_atom_site_label_3
_geom_angle
_geom_angle_site_symmetry_1
_geom_angle_site_symmetry_3
_geom_angle_publ_flag
N2 Ni1 N1 83.13(4) . . ?
N2 Ni1 C40 127.00(5) . . ?
N1 Ni1 C40 127.02(5) . . ?
N2 Ni1 C37 150.07(5) . . ?
N1 Ni1 C37 113.24(5) . . ?
C40 Ni1 C37 64.01(6) . . ?
N2 Ni1 C41 164.95(5) . . ?
N1 Ni1 C41 104.48(5) . . ?
C40 Ni1 C41 38.27(6) . . ?
C37 Ni1 C41 38.09(6) . . ?
N2 Ni1 C38 116.45(5) . . ?
N1 Ni1 C38 147.15(5) . . ?
C40 Ni1 C38 63.65(6) . . ?
C37 Ni1 C38 38.14(6) . . ?
C41 Ni1 C38 63.56(6) . . ?
N2 Ni1 C39 106.69(5) . . ?
N1 Ni1 C39 164.96(5) . . ?
C40 Ni1 C39 37.94(6) . . ?
C37 Ni1 C39 63.53(5) . . ?
C41 Ni1 C39 63.43(6) . . ?
C38 Ni1 C39 37.73(6) . . ?
C1 N1 C13 117.77(10) . . ?
C1 N1 Ni1 112.72(8) . . ?
C13 N1 Ni1 129.25(8) . . ?
N1 C1 C2 115.69(10) . . ?
N1 C1 C5 135.95(11) . . ?
C2 C1 C5 108.35(10) . . ?
C2 N2 C25 118.44(10) . . ?
C2 N2 Ni1 112.67(8) . . ?
C25 N2 Ni1 128.81(8) . . ?
N2 C2 C1 115.78(11) . . ?
N2 C2 C3 135.74(11) . . ?
C1 C2 C3 108.46(10) . . ?
C12 C3 C4 118.64(11) . . ?
C12 C3 C2 136.17(11) . . ?
C4 C3 C2 105.20(10) . . ?
C9 C4 C5 123.81(11) . . ?
C9 C4 C3 123.52(12) . . ?
C5 C4 C3 112.67(11) . . ?
C6 C5 C4 118.46(11) . . ?
C6 C5 C1 136.23(12) . . ?
C4 C5 C1 105.31(10) . . ?
C8 C7 C6 123.02(12) . . ?
C8 C7 H7A 118.5 . . ?
C6 C7 H7A 118.5 . . ?
C5 C6 C7 118.32(12) . . ?
C5 C6 H6A 120.8 . . ?
C7 C6 H6A 120.8 . . ?
C7 C8 C9 120.00(12) . . ?
C7 C8 H8A 120.0 . . ?
C9 C8 H8A 120.0 . . ?
C4 C9 C10 116.54(11) . . ?
C4 C9 C8 116.39(12) . . ?
C10 C9 C8 127.07(12) . . ?
C11 C10 C9 120.30(12) . . ?
C11 C10 H10A 119.8 . . ?
C9 C10 H10A 119.8 . . ?
C10 C11 C12 122.53(12) . . ?
C10 C11 H11A 118.7 . . ?
C12 C11 H11A 118.7 . . ?
C3 C12 C11 118.47(12) . . ?
C3 C12 H12A 120.8 . . ?
C11 C12 H12A 120.8 . . ?
C14 C13 C18 122.08(11) . . ?
C14 C13 N1 118.73(11) . . ?
C18 C13 N1 119.20(11) . . ?
C15 C14 C13 117.75(12) . . ?
C15 C14 C22 120.80(12) . . ?
C13 C14 C22 121.44(11) . . ?
C16 C15 C14 120.93(12) . . ?
C16 C15 H15A 119.5 . . ?
C14 C15 H15A 119.5 . . ?
C17 C16 C15 120.28(12) . . ?
C17 C16 H16A 119.9 . . ?
C15 C16 H16A 119.9 . . ?
C16 C17 C18 121.04(12) . . ?
C16 C17 H17A 119.5 . . ?
C18 C17 H17A 119.5 . . ?
C17 C18 C13 117.65(11) . . ?
C17 C18 C19 121.38(11) . . ?
C13 C18 C19 120.96(11) . . ?
C18 C19 C20 111.51(13) . . ?
C18 C19 C21 112.05(12) . . ?
C20 C19 C21 110.82(12) . . ?
C18 C19 H19A 107.4 . . ?
C20 C19 H19A 107.4 . . ?
C21 C19 H19A 107.4 . . ?
C19 C20 H20A 109.5 . . ?
C19 C20 H20B 109.5 . . ?
H20A C20 H20B 109.5 . . ?
C19 C20 H20C 109.5 . . ?
H20A C20 H20C 109.5 . . ?
H20B C20 H20C 109.5 . . ?
C19 C21 H21A 109.5 . . ?
C19 C21 H21B 109.5 . . ?
H21A C21 H21B 109.5 . . ?
C19 C21 H21C 109.5 . . ?
H21A C21 H21C 109.5 . . ?
H21B C21 H21C 109.5 . . ?
C14 C22 C24 111.52(13) . . ?
C14 C22 C23 111.80(12) . . ?
C24 C22 C23 110.55(12) . . ?
C14 C22 H22A 107.6 . . ?
C24 C22 H22A 107.6 . . ?
C23 C22 H22A 107.6 . . ?
C22 C23 H23A 109.5 . . ?
C22 C23 H23B 109.5 . . ?
H23A C23 H23B 109.5 . . ?
C22 C23 H23C 109.5 . . ?
H23A C23 H23C 109.5 . . ?
H23B C23 H23C 109.5 . . ?
C22 C24 H24A 109.5 . . ?
C22 C24 H24B 109.5 . . ?
H24A C24 H24B 109.5 . . ?
C22 C24 H24C 109.5 . . ?
H24A C24 H24C 109.5 . . ?
H24B C24 H24C 109.5 . . ?
C30 C25 C26 122.48(11) . . ?
C30 C25 N2 119.66(11) . . ?
C26 C25 N2 117.85(11) . . ?
C27 C26 C25 117.52(12) . . ?
C27 C26 C34 121.02(12) . . ?
C25 C26 C34 121.41(11) . . ?
C28 C27 C26 121.19(13) . . ?
C28 C27 H27A 119.4 . . ?
C26 C27 H27A 119.4 . . ?
C27 C28 C29 120.25(13) . . ?
C27 C28 H28A 119.9 . . ?
C29 C28 H28A 119.9 . . ?
C28 C29 C30 121.17(13) . . ?
C28 C29 H29A 119.4 . . ?
C30 C29 H29A 119.4 . . ?
C29 C30 C25 117.37(12) . . ?
C29 C30 C31 121.10(12) . . ?
C25 C30 C31 121.53(11) . . ?
C30 C31 C33 112.85(15) . . ?
C30 C31 C32 111.39(12) . . ?
C33 C31 C32 110.04(13) . . ?
C30 C31 H31A 107.4 . . ?
C33 C31 H31A 107.4 . . ?
C32 C31 H31A 107.4 . . ?
C31 C32 H32A 109.5 . . ?
C31 C32 H32B 109.5 . . ?
H32A C32 H32B 109.5 . . ?
C31 C32 H32C 109.5 . . ?
H32A C32 H32C 109.5 . . ?
H32B C32 H32C 109.5 . . ?
C31 C33 H33A 109.5 . . ?
C31 C33 H33B 109.5 . . ?
H33A C33 H33B 109.5 . . ?
C31 C33 H33C 109.5 . . ?
H33A C33 H33C 109.5 . . ?
H33B C33 H33C 109.5 . . ?
C26 C34 C36 113.14(12) . . ?
C26 C34 C35 110.60(13) . . ?
C36 C34 C35 110.36(13) . . ?
C26 C34 H34A 107.5 . . ?
C36 C34 H34A 107.5 . . ?
C35 C34 H34A 107.5 . . ?
C34 C35 H35A 109.5 . . ?
C34 C35 H35B 109.5 . . ?
H35A C35 H35B 109.5 . . ?
C34 C35 H35C 109.5 . . ?
H35A C35 H35C 109.5 . . ?
H35B C35 H35C 109.5 . . ?
C34 C36 H36A 109.5 . . ?
C34 C36 H36B 109.5 . . ?
H36A C36 H36B 109.5 . . ?
C34 C36 H36C 109.5 . . ?
H36A C36 H36C 109.5 . . ?
H36B C36 H36C 109.5 . . ?
C41 C37 C38 107.69(13) . . ?
C41 C37 Ni1 71.01(8) . . ?
C38 C37 Ni1 71.24(8) . . ?
C41 C37 H37A 126.1 . . ?
C38 C37 H37A 126.1 . . ?
Ni1 C37 H37A 126.1 . . ?
C39 C38 C37 108.16(13) . . ?
C39 C38 Ni1 71.48(8) . . ?
C37 C38 Ni1 70.61(8) . . ?
C39 C38 H38A 125.9 . . ?
C37 C38 H38A 125.9 . . ?
Ni1 C38 H38A 125.9 . . ?
C38 C39 C40 108.21(13) . . ?
C38 C39 Ni1 70.79(8) . . ?
C40 C39 Ni1 70.12(8) . . ?
C38 C39 H39A 125.9 . . ?
C40 C39 H39A 125.9 . . ?
Ni1 C39 H39A 125.9 . . ?
C39 C40 C41 107.82(13) . . ?
C39 C40 Ni1 71.94(8) . . ?
C41 C40 Ni1 71.17(8) . . ?
C39 C40 H40A 126.0 . . ?
C41 C40 H40A 126.0 . . ?
Ni1 C40 H40A 126.0 . . ?
C37 C41 C40 108.09(13) . . ?
C37 C41 Ni1 70.90(8) . . ?
C40 C41 Ni1 70.56(8) . . ?
C37 C41 H41A 125.9 . . ?
C40 C41 H41A 125.9 . . ?
Ni1 C41 H41A 125.9 . . ?
C2S C1S H1SA 109.5 . . ?
C2S C1S H1SB 109.5 . . ?
H1SA C1S H1SB 109.5 . . ?
C2S C1S H1SC 109.5 . . ?
H1SA C1S H1SC 109.5 . . ?
H1SB C1S H1SC 109.5 . . ?
C1S C2S C3S 113.63(13) . . ?
C1S C2S H2SA 108.8 . . ?
C3S C2S H2SA 108.8 . . ?
C1S C2S H2SB 108.8 . . ?
C3S C2S H2SB 108.8 . . ?
H2SA C2S H2SB 107.7 . . ?
C2S C3S C3S 113.77(15) . 2_566 ?
C2S C3S H3SA 108.8 . . ?
C3S C3S H3SA 108.8 2_566 . ?
C2S C3S H3SB 108.8 . . ?
C3S C3S H3SB 108.8 2_566 . ?
H3SA C3S H3SB 107.7 . . ?

loop_
_geom_bond_atom_site_label_1
_geom_bond_atom_site_label_2
_geom_bond_distance
_geom_bond_site_symmetry_2
_geom_bond_publ_flag
Ni1 N2 1.9506(10) . ?
Ni1 N1 1.9528(10) . ?
Ni1 C40 2.1609(14) . ?
Ni1 C37 2.1675(14) . ?
Ni1 C41 2.1688(14) . ?
Ni1 C38 2.1757(14) . ?
Ni1 C39 2.1847(13) . ?
N1 C1 1.3125(16) . ?
N1 C13 1.4360(15) . ?
C1 C2 1.4491(16) . ?
C1 C5 1.4694(16) . ?
N2 C2 1.3141(15) . ?
N2 C25 1.4371(14) . ?
C2 C3 1.4690(16) . ?
C3 C12 1.3784(17) . ?
C3 C4 1.4290(16) . ?
C4 C9 1.3945(17) . ?
C4 C5 1.4270(17) . ?
C5 C6 1.3822(17) . ?
C7 C8 1.373(2) . ?
C7 C6 1.4202(19) . ?
C7 H7A 0.9500 . ?
C6 H6A 0.9500 . ?
C8 C9 1.4286(18) . ?
C8 H8A 0.9500 . ?
C9 C10 1.4214(19) . ?
C10 C11 1.3788(19) . ?
C10 H10A 0.9500 . ?
C11 C12 1.4211(18) . ?
C11 H11A 0.9500 . ?
C12 H12A 0.9500 . ?
C13 C14 1.4065(17) . ?
C13 C18 1.4090(17) . ?
C14 C15 1.3973(18) . ?
C14 C22 1.5235(18) . ?
C15 C16 1.389(2) . ?
C15 H15A 0.9500 . ?
C16 C17 1.387(2) . ?
C16 H16A 0.9500 . ?
C17 C18 1.3967(17) . ?
C17 H17A 0.9500 . ?
C18 C19 1.5215(18) . ?
C19 C20 1.524(2) . ?
C19 C21 1.533(2) . ?
C19 H19A 1.0000 . ?
C20 H20A 0.9800 . ?
C20 H20B 0.9800 . ?
C20 H20C 0.9800 . ?
C21 H21A 0.9800 . ?
C21 H21B 0.9800 . ?
C21 H21C 0.9800 . ?
C22 C24 1.528(2) . ?
C22 C23 1.530(2) . ?
C22 H22A 1.0000 . ?
C23 H23A 0.9800 . ?
C23 H23B 0.9800 . ?
C23 H23C 0.9800 . ?
C24 H24A 0.9800 . ?
C24 H24B 0.9800 . ?
C24 H24C 0.9800 . ?
C25 C30 1.4079(17) . ?
C25 C26 1.4086(17) . ?
C26 C27 1.3973(18) . ?
C26 C34 1.5216(19) . ?
C27 C28 1.385(2) . ?
C27 H27A 0.9500 . ?
C28 C29 1.389(2) . ?
C28 H28A 0.9500 . ?
C29 C30 1.3991(19) . ?
C29 H29A 0.9500 . ?
C30 C31 1.5212(19) . ?
C31 C33 1.525(2) . ?
C31 C32 1.528(2) . ?
C31 H31A 1.0000 . ?
C32 H32A 0.9800 . ?
C32 H32B 0.9800 . ?
C32 H32C 0.9800 . ?
C33 H33A 0.9800 . ?
C33 H33B 0.9800 . ?
C33 H33C 0.9800 . ?
C34 C36 1.525(2) . ?
C34 C35 1.530(2) . ?
C34 H34A 1.0000 . ?
C35 H35A 0.9800 . ?
C35 H35B 0.9800 . ?
C35 H35C 0.9800 . ?
C36 H36A 0.9800 . ?
C36 H36B 0.9800 . ?
C36 H36C 0.9800 . ?
C37 C41 1.415(2) . ?
C37 C38 1.419(2) . ?
C37 H37A 1.0000 . ?
C38 C39 1.410(2) . ?
C38 H38A 1.0000 . ?
C39 C40 1.413(2) . ?
C39 H39A 1.0000 . ?
C40 C41 1.419(2) . ?
C40 H40A 1.0000 . ?
C41 H41A 1.0000 . ?
C1S C2S 1.523(2) . ?
C1S H1SA 0.9800 . ?
C1S H1SB 0.9800 . ?
C1S H1SC 0.9800 . ?
C2S C3S 1.524(2) . ?
C2S H2SA 0.9900 . ?
C2S H2SB 0.9900 . ?
C3S C3S 1.525(3) 2_566 ?
C3S H3SA 0.9900 . ?
C3S H3SB 0.9900 . ?
